data_4034880
loop_
_publ_author_name
'Wu, Li'
'Li, Zhenmin'
'Lu, Ping'
'Wang, Yanguang'

_publ_section_title
;
 Copper-Catalyzed Syntheses of 3-Allyl-3-arylthioindolin-2-imines and
 3-Allenyl-3-arylthioindolin-2-imines from 3-Diazoindolin-2-imines.
;
_journal_issue 22
_journal_name_full 'The Journal of organic chemistry'
_journal_page_first 13956
_journal_page_last 13964
_journal_paper_doi 10.1021/acs.joc.8b02307
_journal_volume 83
_journal_year 2018
_chemical_formula_moiety 'C25 H21 Br N2 O2 S2'
_chemical_formula_sum 'C25 H21 Br N2 O2 S2'
_chemical_formula_weight 525.47
_space_group_crystal_system monoclinic
_space_group_IT_number 14
_space_group_name_Hall '-P 2yn'
_space_group_name_H-M_alt 'P 1 21/n 1'
_atom_sites_solution_hydrogens mixed
_atom_sites_solution_primary dual
_audit_creation_date 2018-06-11
_audit_creation_method
;
Olex2 1.2
(compiled 2018.05.29 svn.r3508 for OlexSys, GUI svn.r5506)
;
_cell_angle_alpha 90
_cell_angle_beta 93.252(8)
_cell_angle_gamma 90
_cell_formula_units_Z 4
_cell_length_a 9.3106(8)
_cell_length_b 8.6278(6)
_cell_length_c 29.283(3)
_cell_measurement_reflns_used 1804
_cell_measurement_temperature 293(2)
_cell_measurement_theta_max 29.3348
_cell_measurement_theta_min 3.1069
_cell_volume 2348.5(4)
_computing_cell_refinement
;
CrysAlisPro, Agilent Technologies,
Version 1.171.35.11 (release 16-05-2011 CrysAlis171 .NET)
(compiled May 16 2011,17:55:39)
;
_computing_data_collection
;
CrysAlisPro, Agilent Technologies,
Version 1.171.35.11 (release 16-05-2011 CrysAlis171 .NET)
(compiled May 16 2011,17:55:39)
;
_computing_data_reduction
;
CrysAlisPro, Agilent Technologies,
Version 1.171.35.11 (release 16-05-2011 CrysAlis171 .NET)
(compiled May 16 2011,17:55:39)
;
_computing_molecular_graphics 'Olex2 (Dolomanov et al., 2009)'
_computing_publication_material 'Olex2 (Dolomanov et al., 2009)'
_computing_structure_refinement 'ShelXL (Sheldrick, 2015)'
_computing_structure_solution 'ShelXT (Sheldrick, 2015)'
_diffrn_ambient_temperature 293.15
_diffrn_detector_area_resol_mean 10.3592
_diffrn_measured_fraction_theta_full 0.996
_diffrn_measured_fraction_theta_max 0.996
_diffrn_measurement_details
;
#__ type_ start__ end____ width___ exp.time_
  1 omega    9.00   88.00   1.0000    6.0000
omega____ theta____ kappa____ phi______ frames
    -       11.9371   38.0000  150.0000 79

#__ type_ start__ end____ width___ exp.time_
  2 omega   -5.00   87.00   1.0000    6.0000
omega____ theta____ kappa____ phi______ frames
    -       11.9371   30.0000   78.0000 92
;
_diffrn_measurement_device_type 'Xcalibur, Atlas, Gemini ultra'
_diffrn_measurement_method '\w scans'
_diffrn_orient_matrix_UB_11 -0.0573668000
_diffrn_orient_matrix_UB_12 -0.0314179000
_diffrn_orient_matrix_UB_13 -0.0140617000
_diffrn_orient_matrix_UB_21 0.0445896000
_diffrn_orient_matrix_UB_22 -0.0006716000
_diffrn_orient_matrix_UB_23 -0.0188453000
_diffrn_orient_matrix_UB_31 0.0232912000
_diffrn_orient_matrix_UB_32 -0.0759855000
_diffrn_orient_matrix_UB_33 0.0059678000
_diffrn_radiation_monochromator graphite
_diffrn_radiation_type MoK\a
_diffrn_radiation_wavelength 0.71073
_diffrn_reflns_av_R_equivalents 0.0362
_diffrn_reflns_av_unetI/netI 0.0549
_diffrn_reflns_Laue_measured_fraction_full 0.996
_diffrn_reflns_Laue_measured_fraction_max 0.996
_diffrn_reflns_limit_h_max 10
_diffrn_reflns_limit_h_min -11
_diffrn_reflns_limit_k_max 10
_diffrn_reflns_limit_k_min -7
_diffrn_reflns_limit_l_max 35
_diffrn_reflns_limit_l_min -26
_diffrn_reflns_number 8619
_diffrn_reflns_point_group_measured_fraction_full 0.996
_diffrn_reflns_point_group_measured_fraction_max 0.996
_diffrn_reflns_theta_full 25.242
_diffrn_reflns_theta_max 25.349
_diffrn_reflns_theta_min 3.113
_diffrn_source 'Enhance (Mo) X-ray Source'
_exptl_absorpt_coefficient_mu 1.953
_exptl_absorpt_correction_T_max 1.00000
_exptl_absorpt_correction_T_min 0.59357
_exptl_absorpt_correction_type multi-scan
_exptl_absorpt_process_details
;
CrysAlisPro, Agilent Technologies,
Version 1.171.35.11 (release 16-05-2011 CrysAlis171 .NET)
(compiled May 16 2011,17:55:39)
Empirical absorption correction using spherical harmonics,
 implemented in SCALE3 ABSPACK scaling algorithm.
;
_exptl_crystal_colour orange
_exptl_crystal_colour_primary orange
_exptl_crystal_density_diffrn 1.486
_exptl_crystal_description block
_exptl_crystal_F_000 1072
_exptl_crystal_size_max 0.48
_exptl_crystal_size_mid 0.4
_exptl_crystal_size_min 0.36
_refine_diff_density_max 0.554
_refine_diff_density_min -0.897
_refine_diff_density_rms 0.064
_refine_ls_extinction_method none
_refine_ls_goodness_of_fit_ref 1.020
_refine_ls_hydrogen_treatment mixed
_refine_ls_matrix_type full
_refine_ls_number_parameters 297
_refine_ls_number_reflns 4289
_refine_ls_number_restraints 2
_refine_ls_restrained_S_all 1.020
_refine_ls_R_factor_all 0.0962
_refine_ls_R_factor_gt 0.0597
_refine_ls_shift/su_max 0.001
_refine_ls_shift/su_mean 0.000
_refine_ls_structure_factor_coef Fsqd
_refine_ls_weighting_details 'w=1/[\s^2^(Fo^2^)+(0.0448P)^2^+3.0663P] where P=(Fo^2^+2Fc^2^)/3'
_refine_ls_weighting_scheme calc
_refine_ls_wR_factor_gt 0.1200
_refine_ls_wR_factor_ref 0.1389
_reflns_Friedel_coverage 0.000
_reflns_number_gt 2927
_reflns_number_total 4289
_reflns_threshold_expression 'I > 2\s(I)'
_cod_data_source_file jo8b02307_si_002.cif
_cod_data_source_block 180611_lily7870_7
_cod_original_cell_volume 2348.5(3)
_cod_database_code 4034880
_shelx_shelxl_version_number 2016/6
_chemical_oxdiff_formula 'c h n o s br'
_shelx_space_group_comment
;
The symmetry employed for this shelxl refinement is uniquely defined
by the following loop, which should always be used as a source of
symmetry information in preference to the above space-group names.
They are only intended as comments.
;
_shelx_estimated_absorpt_t_max 0.540
_shelx_estimated_absorpt_t_min 0.454
_reflns_odcompleteness_completeness 99.44
_reflns_odcompleteness_iscentric 1
_reflns_odcompleteness_theta 26.32
_olex2_refinement_description
;
1. Fixed Uiso
 At 1.2 times of:
  All C(H) groups, All C(H,H) groups
 At 1.5 times of:
  All C(H,H,H) groups
2. Restrained distances
 C11-H11A = C11-H11B
 0.93 with sigma of 0.02
3.a Aromatic/amide H refined with riding coordinates:
 C1(H1), C2(H2), C3(H3), C4(H4), C9(H9), C13(H13), C14(H14), C16(H16),
 C17(H17), C19(H19), C20(H20), C22(H22), C23(H23)
3.b Idealised Me refined as rotating group:
 C24(H24A,H24B,H24C), C25(H25A,H25B,H25C)
;
_olex2_submission_special_instructions 'No special instructions were received'

loop_
_space_group_symop_operation_xyz
'x, y, z'
'-x+1/2, y+1/2, -z+1/2'
'-x, -y, -z'
'x-1/2, -y-1/2, z-1/2'

loop_
_atom_site_label
_atom_site_type_symbol
_atom_site_fract_x
_atom_site_fract_y
_atom_site_fract_z
_atom_site_U_iso_or_equiv
_atom_site_adp_type
_atom_site_occupancy
_atom_site_site_symmetry_order
_atom_site_calc_flag
_atom_site_refinement_flags_posn
Br1 Br 1.07000(8) 0.85939(8) 0.54615(3) 0.1068(3) Uani 1 1 d .
S1 S 0.63076(13) 0.43636(12) 0.42490(4) 0.0530(3) Uani 1 1 d .
S2 S 0.75102(12) 0.39182(11) 0.30159(4) 0.0451(3) Uani 1 1 d .
O1 O 0.6279(3) 0.3883(3) 0.26923(11) 0.0593(9) Uani 1 1 d .
O2 O 0.7614(4) 0.2674(3) 0.33349(12) 0.0695(10) Uani 1 1 d .
N1 N 0.6959(3) 0.7799(3) 0.36053(10) 0.0354(7) Uani 1 1 d .
N2 N 0.7644(3) 0.5609(3) 0.32448(11) 0.0386(8) Uani 1 1 d .
C1 C 0.3960(5) 0.7436(6) 0.43045(16) 0.0576(12) Uani 1 1 d .
H1 H 0.336334 0.663770 0.439256 0.069 Uiso 1 1 calc R
C2 C 0.3791(5) 0.8927(6) 0.44680(19) 0.0712(15) Uani 1 1 d .
H2 H 0.306201 0.913798 0.466316 0.085 Uiso 1 1 calc R
C3 C 0.4692(5) 1.0098(6) 0.43449(18) 0.0657(14) Uani 1 1 d .
H3 H 0.456208 1.108879 0.446073 0.079 Uiso 1 1 calc R
C4 C 0.5773(5) 0.9847(5) 0.40566(15) 0.0493(11) Uani 1 1 d .
H4 H 0.637626 1.064430 0.397290 0.059 Uiso 1 1 calc R
C5 C 0.5929(4) 0.8359(4) 0.38957(13) 0.0378(9) Uani 1 1 d .
C6 C 0.5029(4) 0.7161(5) 0.40087(14) 0.0421(10) Uani 1 1 d .
C7 C 0.5542(4) 0.5684(4) 0.37957(14) 0.0398(9) Uani 1 1 d .
C8 C 0.6775(4) 0.6273(4) 0.35126(13) 0.0343(9) Uani 1 1 d .
C9 C 0.4432(5) 0.4716(5) 0.35313(17) 0.0607(13) Uani 1 1 d .
H9 H 0.477517 0.405588 0.331150 0.073 Uiso 1 1 calc R
C10 C 0.3081(5) 0.4699(6) 0.35741(16) 0.0575(12) Uani 1 1 d .
C11 C 0.1679(6) 0.4673(9) 0.3597(2) 0.0887(19) Uani 1 1 d D
C12 C 0.7500(4) 0.5600(4) 0.45675(14) 0.0439(10) Uani 1 1 d .
C13 C 0.8869(5) 0.5890(6) 0.44337(16) 0.0552(12) Uani 1 1 d .
H13 H 0.916525 0.545948 0.416345 0.066 Uiso 1 1 calc R
C14 C 0.9801(5) 0.6805(6) 0.46937(18) 0.0658(14) Uani 1 1 d .
H14 H 1.071654 0.700867 0.459689 0.079 Uiso 1 1 calc R
C15 C 0.9385(5) 0.7412(5) 0.50915(18) 0.0599(13) Uani 1 1 d .
C16 C 0.8039(6) 0.7157(6) 0.52361(18) 0.0647(13) Uani 1 1 d .
H16 H 0.776271 0.758337 0.550934 0.078 Uiso 1 1 calc R
C17 C 0.7093(5) 0.6259(5) 0.49720(16) 0.0548(12) Uani 1 1 d .
H17 H 0.616840 0.609229 0.506647 0.066 Uiso 1 1 calc R
C18 C 0.9068(4) 0.3920(4) 0.26991(13) 0.0384(9) Uani 1 1 d .
C19 C 0.9477(5) 0.5231(5) 0.24757(15) 0.0511(11) Uani 1 1 d .
H19 H 0.896091 0.614628 0.250185 0.061 Uiso 1 1 calc R
C20 C 1.0654(5) 0.5185(6) 0.22127(16) 0.0579(12) Uani 1 1 d .
H20 H 1.091846 0.607545 0.205921 0.069 Uiso 1 1 calc R
C21 C 1.1452(5) 0.3852(6) 0.21711(16) 0.0563(12) Uani 1 1 d .
C22 C 1.0994(5) 0.2557(6) 0.23905(18) 0.0672(14) Uani 1 1 d .
H22 H 1.149557 0.163452 0.235983 0.081 Uiso 1 1 calc R
C23 C 0.9823(5) 0.2570(5) 0.26537(16) 0.0541(12) Uani 1 1 d .
H23 H 0.954319 0.167193 0.280009 0.065 Uiso 1 1 calc R
C24 C 1.2764(6) 0.3840(7) 0.1891(2) 0.0882(19) Uani 1 1 d .
H24A H 1.263959 0.308235 0.165152 0.132 Uiso 1 1 calc GR
H24B H 1.359806 0.358333 0.208384 0.132 Uiso 1 1 calc GR
H24C H 1.288941 0.484538 0.175843 0.132 Uiso 1 1 calc GR
H11A H 0.141(6) 0.379(5) 0.3761(18) 0.106 Uiso 1 1 d DR
H11B H 0.120(6) 0.527(6) 0.3372(16) 0.106 Uiso 1 1 d DR
C25 C 0.8117(5) 0.8728(5) 0.34390(15) 0.0497(11) Uani 1 1 d .
H25A H 0.891843 0.871780 0.366004 0.075 Uiso 1 1 calc GR
H25B H 0.779036 0.977414 0.339169 0.075 Uiso 1 1 calc GR
H25C H 0.840755 0.830682 0.315520 0.075 Uiso 1 1 calc GR

loop_
_atom_site_aniso_label
_atom_site_aniso_U_11
_atom_site_aniso_U_22
_atom_site_aniso_U_33
_atom_site_aniso_U_23
_atom_site_aniso_U_13
_atom_site_aniso_U_12
Br1 0.1064(6) 0.0829(5) 0.1236(6) -0.0061(4) -0.0582(5) -0.0046(4)
S1 0.0679(8) 0.0341(6) 0.0580(7) 0.0056(5) 0.0125(6) -0.0073(5)
S2 0.0575(7) 0.0269(5) 0.0520(7) -0.0069(5) 0.0117(5) -0.0018(4)
O1 0.0484(18) 0.0585(19) 0.071(2) -0.0288(17) 0.0015(16) -0.0085(14)
O2 0.107(3) 0.0353(16) 0.069(2) 0.0053(16) 0.0332(19) 0.0055(17)
N1 0.0398(18) 0.0267(16) 0.0395(18) -0.0046(14) 0.0010(14) -0.0039(14)
N2 0.0448(19) 0.0273(16) 0.044(2) -0.0075(15) 0.0086(15) -0.0023(14)
C1 0.045(3) 0.059(3) 0.070(3) -0.012(3) 0.011(2) -0.003(2)
C2 0.058(3) 0.073(4) 0.084(4) -0.028(3) 0.026(3) 0.007(3)
C3 0.064(3) 0.050(3) 0.084(4) -0.025(3) 0.011(3) 0.009(2)
C4 0.055(3) 0.034(2) 0.059(3) -0.010(2) 0.004(2) 0.0017(19)
C5 0.038(2) 0.034(2) 0.040(2) -0.0056(18) -0.0046(18) 0.0037(17)
C6 0.039(2) 0.039(2) 0.048(2) -0.008(2) 0.0014(19) -0.0006(18)
C7 0.037(2) 0.035(2) 0.048(2) -0.0040(19) 0.0039(18) -0.0035(17)
C8 0.038(2) 0.032(2) 0.032(2) -0.0012(17) -0.0048(17) -0.0024(16)
C9 0.050(3) 0.058(3) 0.075(3) -0.031(3) 0.012(2) -0.015(2)
C10 0.057(3) 0.063(3) 0.052(3) -0.003(2) -0.001(2) -0.017(2)
C11 0.058(4) 0.110(6) 0.096(5) 0.001(4) -0.013(3) -0.020(3)
C12 0.049(3) 0.036(2) 0.047(3) 0.010(2) 0.006(2) 0.0073(18)
C13 0.047(3) 0.068(3) 0.052(3) 0.007(2) 0.006(2) 0.009(2)
C14 0.043(3) 0.084(4) 0.070(4) 0.017(3) -0.001(3) -0.002(3)
C15 0.059(3) 0.049(3) 0.069(3) 0.008(3) -0.021(3) 0.002(2)
C16 0.069(4) 0.066(3) 0.058(3) -0.011(3) -0.003(3) 0.016(3)
C17 0.049(3) 0.063(3) 0.053(3) 0.001(2) 0.010(2) 0.007(2)
C18 0.042(2) 0.032(2) 0.040(2) -0.0052(18) -0.0016(18) 0.0045(17)
C19 0.052(3) 0.042(2) 0.061(3) 0.005(2) 0.014(2) 0.012(2)
C20 0.060(3) 0.053(3) 0.061(3) 0.004(2) 0.008(2) 0.000(2)
C21 0.046(3) 0.068(3) 0.056(3) -0.018(3) 0.005(2) 0.000(2)
C22 0.065(3) 0.050(3) 0.087(4) -0.012(3) 0.009(3) 0.020(2)
C23 0.062(3) 0.032(2) 0.069(3) -0.004(2) 0.010(2) 0.009(2)
C24 0.067(4) 0.104(5) 0.096(5) -0.034(4) 0.031(3) -0.004(3)
C25 0.063(3) 0.032(2) 0.054(3) -0.005(2) 0.011(2) -0.0096(19)

loop_
_atom_type_symbol
_atom_type_description
_atom_type_scat_dispersion_real
_atom_type_scat_dispersion_imag
_atom_type_scat_source
C C 0.0033 0.0016 'International Tables Vol C Tables 4.2.6.8 and 6.1.1.4'
H H 0.0000 0.0000 'International Tables Vol C Tables 4.2.6.8 and 6.1.1.4'
Br Br -0.2901 2.4595 'International Tables Vol C Tables 4.2.6.8 and 6.1.1.4'
N N 0.0061 0.0033 'International Tables Vol C Tables 4.2.6.8 and 6.1.1.4'
O O 0.0106 0.0060 'International Tables Vol C Tables 4.2.6.8 and 6.1.1.4'
S S 0.1246 0.1234 'International Tables Vol C Tables 4.2.6.8 and 6.1.1.4'

loop_
_geom_angle_atom_site_label_1
_geom_angle_atom_site_label_2
_geom_angle_atom_site_label_3
_geom_angle
C12 S1 C7 102.17(18)
O1 S2 N2 109.42(17)
O1 S2 C18 107.48(19)
O2 S2 O1 115.8(2)
O2 S2 N2 114.23(19)
O2 S2 C18 108.58(19)
N2 S2 C18 99.89(17)
C5 N1 C25 124.1(3)
C8 N1 C5 111.9(3)
C8 N1 C25 124.0(3)
C8 N2 S2 128.2(3)
C2 C1 H1 120.7
C6 C1 H1 120.7
C6 C1 C2 118.5(4)
C1 C2 H2 119.7
C3 C2 C1 120.7(5)
C3 C2 H2 119.7
C2 C3 H3 119.1
C4 C3 C2 121.8(4)
C4 C3 H3 119.1
C3 C4 H4 121.5
C3 C4 C5 117.0(4)
C5 C4 H4 121.5
C4 C5 N1 128.1(4)
C4 C5 C6 122.5(4)
C6 C5 N1 109.4(3)
C1 C6 C5 119.4(4)
C1 C6 C7 131.5(4)
C5 C6 C7 108.8(3)
C6 C7 S1 109.9(3)
C6 C7 C8 101.9(3)
C8 C7 S1 108.6(3)
C9 C7 S1 104.6(3)
C9 C7 C6 117.1(3)
C9 C7 C8 114.6(3)
N1 C8 C7 107.6(3)
N2 C8 N1 118.5(3)
N2 C8 C7 133.8(3)
C7 C9 H9 116.2
C10 C9 C7 127.5(4)
C10 C9 H9 116.2
C9 C10 C11 177.3(6)
C10 C11 H11A 109(4)
C10 C11 H11B 113(4)
H11A C11 H11B 133(6)
C13 C12 S1 121.5(3)
C13 C12 C17 118.1(4)
C17 C12 S1 120.3(3)
C12 C13 H13 119.6
C14 C13 C12 120.9(5)
C14 C13 H13 119.6
C13 C14 H14 120.1
C15 C14 C13 119.8(5)
C15 C14 H14 120.1
C14 C15 Br1 119.7(4)
C14 C15 C16 121.2(5)
C16 C15 Br1 119.1(4)
C15 C16 H16 120.4
C15 C16 C17 119.1(5)
C17 C16 H16 120.4
C12 C17 H17 119.5
C16 C17 C12 120.9(4)
C16 C17 H17 119.5
C19 C18 S2 120.7(3)
C23 C18 S2 119.4(3)
C23 C18 C19 119.8(4)
C18 C19 H19 120.2
C18 C19 C20 119.7(4)
C20 C19 H19 120.2
C19 C20 H20 119.2
C19 C20 C21 121.6(5)
C21 C20 H20 119.2
C20 C21 C24 120.7(5)
C22 C21 C20 117.1(4)
C22 C21 C24 122.2(5)
C21 C22 H22 118.8
C21 C22 C23 122.4(4)
C23 C22 H22 118.8
C18 C23 H23 120.3
C22 C23 C18 119.4(4)
C22 C23 H23 120.3
C21 C24 H24A 109.5
C21 C24 H24B 109.5
C21 C24 H24C 109.5
H24A C24 H24B 109.5
H24A C24 H24C 109.5
H24B C24 H24C 109.5
N1 C25 H25A 109.5
N1 C25 H25B 109.5
N1 C25 H25C 109.5
H25A C25 H25B 109.5
H25A C25 H25C 109.5
H25B C25 H25C 109.5

loop_
_geom_bond_atom_site_label_1
_geom_bond_atom_site_label_2
_geom_bond_distance
Br1 C15 1.887(5)
S1 C7 1.860(4)
S1 C12 1.767(4)
S2 O1 1.445(3)
S2 O2 1.423(3)
S2 N2 1.607(3)
S2 C18 1.765(4)
N1 C5 1.403(5)
N1 C8 1.353(4)
N1 C25 1.450(5)
N2 C8 1.292(5)
C1 H1 0.9300
C1 C2 1.385(6)
C1 C6 1.377(6)
C2 H2 0.9300
C2 C3 1.374(7)
C3 H3 0.9300
C3 C4 1.367(6)
C4 H4 0.9300
C4 C5 1.378(5)
C5 C6 1.382(5)
C6 C7 1.508(5)
C7 C8 1.540(5)
C7 C9 1.508(6)
C9 H9 0.9300
C9 C10 1.271(6)
C10 C11 1.311(7)
C11 H11A 0.94(2)
C11 H11B 0.93(2)
C12 C13 1.378(6)
C12 C17 1.386(6)
C13 H13 0.9300
C13 C14 1.372(7)
C14 H14 0.9300
C14 C15 1.354(7)
C15 C16 1.364(7)
C16 H16 0.9300
C16 C17 1.377(7)
C17 H17 0.9300
C18 C19 1.371(6)
C18 C23 1.371(5)
C19 H19 0.9300
C19 C20 1.375(6)
C20 H20 0.9300
C20 C21 1.378(6)
C21 C22 1.369(7)
C21 C24 1.510(6)
C22 H22 0.9300
C22 C23 1.370(6)
C23 H23 0.9300
C24 H24A 0.9600
C24 H24B 0.9600
C24 H24C 0.9600
C25 H25A 0.9600
C25 H25B 0.9600
C25 H25C 0.9600
